data_4348106
loop_
_publ_author_name
'Hayne, David J.'
'White, Jonathan M.'
'McLean, Catriona A.'
'Villemagne, Victor L.'
'Barnham, Kevin J.'
'Donnelly, Paul S.'

_publ_section_title
;
 Synthesis of Oxorhenium(V) and Oxotechnetium(V) Complexes That Bind to
 Amyloid-\b Plaques.
;
_journal_issue 16
_journal_name_full 'Inorganic chemistry'
_journal_page_first 7944
_journal_page_last 7953
_journal_paper_doi 10.1021/acs.inorgchem.6b00972
_journal_volume 55
_journal_year 2016
_chemical_formula_sum 'C15 H12 N3 O4 Re'
_chemical_formula_weight 484.48
_space_group_crystal_system monoclinic
_space_group_IT_number 14
_space_group_name_Hall '-P 2yn'
_space_group_name_H-M_alt 'P 1 21/n 1'
_atom_sites_solution_hydrogens geom
_audit_creation_method SHELXL-2014
_cell_angle_alpha 90
_cell_angle_beta 111.091(3)
_cell_angle_gamma 90
_cell_formula_units_Z 4
_cell_length_a 7.5323(2)
_cell_length_b 18.7137(4)
_cell_length_c 10.3710(3)
_cell_measurement_reflns_used 8484
_cell_measurement_temperature 130.0(1)
_cell_measurement_theta_max 34.2020
_cell_measurement_theta_min 3.6170
_cell_volume 1363.94(7)
_computing_cell_refinement
;
CrysAlisPro, Agilent Technologies,
Version 1.171.36.28 (release 01-02-2013 CrysAlis171 .NET)
(compiled Feb  1 2013,16:14:44)
;
_computing_data_collection
;
CrysAlisPro, Agilent Technologies,
Version 1.171.36.28 (release 01-02-2013 CrysAlis171 .NET)
(compiled Feb  1 2013,16:14:44)
;
_computing_data_reduction
;
CrysAlisPro, Agilent Technologies,
Version 1.171.36.28 (release 01-02-2013 CrysAlis171 .NET)
(compiled Feb  1 2013,16:14:44)
;
_computing_structure_refinement 'SHELXL-2014 (Sheldrick, 2014)'
_diffrn_ambient_temperature 130.0(1)
_diffrn_measured_fraction_theta_full 0.998
_diffrn_measured_fraction_theta_max 0.940
_diffrn_measurement_device_type 'SuperNova, Dual, Cu at zero, Atlas'
_diffrn_measurement_method '\w scans'
_diffrn_radiation_monochromator mirror
_diffrn_radiation_source 'SuperNova (Mo) X-ray Source'
_diffrn_radiation_type 'Mo K\a'
_diffrn_radiation_wavelength 0.7107
_diffrn_reflns_av_R_equivalents 0.0306
_diffrn_reflns_av_unetI/netI 0.0386
_diffrn_reflns_Laue_measured_fraction_full 0.998
_diffrn_reflns_Laue_measured_fraction_max 0.940
_diffrn_reflns_limit_h_max 11
_diffrn_reflns_limit_h_min -6
_diffrn_reflns_limit_k_max 28
_diffrn_reflns_limit_k_min -28
_diffrn_reflns_limit_l_max 16
_diffrn_reflns_limit_l_min -15
_diffrn_reflns_number 14504
_diffrn_reflns_point_group_measured_fraction_full 0.998
_diffrn_reflns_point_group_measured_fraction_max 0.940
_diffrn_reflns_theta_full 25.242
_diffrn_reflns_theta_max 34.243
_diffrn_reflns_theta_min 3.028
_exptl_absorpt_coefficient_mu 8.936
_exptl_absorpt_correction_T_max 0.740
_exptl_absorpt_correction_T_min 0.126
_exptl_absorpt_correction_type gaussian
_exptl_absorpt_process_details
;
CrysAlisPro, Agilent Technologies,
Version 1.171.36.28 (release 01-02-2013 CrysAlis171 .NET)
(compiled Feb  1 2013,16:14:44)
Numerical absorption correction based on gaussian integration over
			a multifaceted crystal model
;
_exptl_crystal_colour brown
_exptl_crystal_density_diffrn 2.359
_exptl_crystal_description plate
_exptl_crystal_F_000 920
_exptl_crystal_size_max 0.4488
_exptl_crystal_size_mid 0.2266
_exptl_crystal_size_min 0.0328
_refine_diff_density_max 1.666
_refine_diff_density_min -1.849
_refine_diff_density_rms 0.168
_refine_ls_extinction_method none
_refine_ls_goodness_of_fit_ref 1.075
_refine_ls_hydrogen_treatment constr
_refine_ls_matrix_type full
_refine_ls_number_parameters 208
_refine_ls_number_reflns 5332
_refine_ls_number_restraints 0
_refine_ls_restrained_S_all 1.075
_refine_ls_R_factor_all 0.0297
_refine_ls_R_factor_gt 0.0244
_refine_ls_shift/su_max 0.001
_refine_ls_shift/su_mean 0.000
_refine_ls_structure_factor_coef Fsqd
_refine_ls_weighting_details 'w=1/[\s^2^(Fo^2^)+(0.0205P)^2^] where P=(Fo^2^+2Fc^2^)/3'
_refine_ls_weighting_scheme calc
_refine_ls_wR_factor_gt 0.0527
_refine_ls_wR_factor_ref 0.0550
_reflns_Friedel_coverage 0.000
_reflns_number_gt 4748
_reflns_number_total 5332
_reflns_threshold_expression 'I > 2\s(I)'
_cod_data_source_file ic6b00972_si_003.cif
_cod_data_source_block shelx
_cod_original_sg_symbol_H-M 'P 21/n'
_cod_database_code 4348106
_chemical_oxdiff_usercomment 'Dave Hayne Re complex BK3P82 DMF ether'
_shelx_space_group_comment
;
The symmetry employed for this shelxl refinement is uniquely defined
by the following loop, which should always be used as a source of
symmetry information in preference to the above space-group names.
They are only intended as comments.
;
_shelxl_version_number 2014-1

loop_
_space_group_symop_operation_xyz
'x, y, z'
'-x+1/2, y+1/2, -z+1/2'
'-x, -y, -z'
'x-1/2, -y-1/2, z-1/2'

loop_
_atom_site_label
_atom_site_type_symbol
_atom_site_fract_x
_atom_site_fract_y
_atom_site_fract_z
_atom_site_U_iso_or_equiv
_atom_site_adp_type
_atom_site_occupancy
_atom_site_site_symmetry_order
_atom_site_calc_flag
_atom_site_refinement_flags_posn
_atom_site_refinement_flags_adp
C1 C 0.1296(4) -0.08820(14) 0.2670(2) 0.0120(4) Uani 1 1 d . .
C2 C 0.2585(4) -0.08531(14) 0.4031(3) 0.0137(5) Uani 1 1 d . .
C3 C 0.3692(4) -0.14546(14) 0.4601(3) 0.0169(5) Uani 1 1 d . .
H3 H 0.4565 -0.1436 0.5502 0.020 Uiso 1 1 calc R U
C4 C 0.3506(4) -0.20764(15) 0.3841(3) 0.0192(5) Uani 1 1 d . .
H4 H 0.4268 -0.2470 0.4225 0.023 Uiso 1 1 calc R U
C5 C 0.2180(4) -0.21125(15) 0.2506(3) 0.0204(5) Uani 1 1 d . .
H5 H 0.2035 -0.2533 0.2002 0.024 Uiso 1 1 calc R U
C6 C 0.1070(4) -0.15221(14) 0.1922(3) 0.0169(5) Uani 1 1 d . .
H6 H 0.0171 -0.1550 0.1031 0.020 Uiso 1 1 calc R U
C7 C 0.2737(4) -0.02412(14) 0.4989(3) 0.0146(5) Uani 1 1 d . .
C8 C 0.1976(4) 0.09415(14) 0.5524(3) 0.0150(5) Uani 1 1 d . .
H8A H 0.3280 0.1059 0.6085 0.018 Uiso 1 1 calc R U
H8B H 0.1371 0.0739 0.6123 0.018 Uiso 1 1 calc R U
C9 C 0.0928(4) 0.16153(14) 0.4843(3) 0.0153(5) Uani 1 1 d . .
H9A H 0.0117 0.1782 0.5326 0.018 Uiso 1 1 calc R U
H9B H 0.1829 0.1990 0.4869 0.018 Uiso 1 1 calc R U
C10 C -0.1927(4) 0.17646(13) 0.2722(3) 0.0143(5) Uani 1 1 d . .
C11 C -0.2991(4) 0.13992(14) 0.1369(2) 0.0136(5) Uani 1 1 d . .
C12 C -0.4766(4) 0.15967(14) 0.0495(3) 0.0166(5) Uani 1 1 d . .
H12 H -0.5398 0.1978 0.0715 0.020 Uiso 1 1 calc R U
C13 C -0.5614(4) 0.12153(15) -0.0736(3) 0.0180(5) Uani 1 1 d . .
H13 H -0.6810 0.1346 -0.1351 0.022 Uiso 1 1 calc R U
C14 C -0.4668(4) 0.06462(14) -0.1029(3) 0.0168(5) Uani 1 1 d . .
H14 H -0.5212 0.0391 -0.1847 0.020 Uiso 1 1 calc R U
C15 C -0.2892(4) 0.04572(14) -0.0089(3) 0.0147(5) Uani 1 1 d . .
H15 H -0.2262 0.0065 -0.0272 0.018 Uiso 1 1 calc R U
N1 N 0.1954(3) 0.04078(12) 0.4449(2) 0.0135(4) Uani 1 1 d . .
N2 N -0.0228(3) 0.14348(11) 0.3402(2) 0.0136(4) Uani 1 1 d . .
N3 N -0.2068(3) 0.08328(11) 0.1081(2) 0.0126(4) Uani 1 1 d . .
O1 O 0.2213(3) 0.10177(10) 0.17995(19) 0.0178(4) Uani 1 1 d . .
O2 O 0.0148(3) -0.03332(10) 0.20039(18) 0.0142(3) Uani 1 1 d . .
O4 O -0.2568(3) 0.22805(10) 0.3119(2) 0.0206(4) Uani 1 1 d . .
O3 O 0.3490(3) -0.03261(11) 0.6247(2) 0.0238(4) Uani 1 1 d . .
Re1 Re 0.06896(2) 0.06810(2) 0.24935(2) 0.01080(3) Uani 1 1 d . .

loop_
_atom_site_aniso_label
_atom_site_aniso_U_11
_atom_site_aniso_U_22
_atom_site_aniso_U_33
_atom_site_aniso_U_23
_atom_site_aniso_U_13
_atom_site_aniso_U_12
C1 0.0124(10) 0.0105(10) 0.0144(11) -0.0001(9) 0.0065(9) -0.0016(9)
C2 0.0150(11) 0.0105(10) 0.0167(12) 0.0003(9) 0.0071(9) -0.0001(9)
C3 0.0153(11) 0.0151(12) 0.0204(13) 0.0044(10) 0.0064(10) 0.0014(10)
C4 0.0195(12) 0.0126(12) 0.0269(14) 0.0043(10) 0.0101(11) 0.0045(10)
C5 0.0273(14) 0.0113(11) 0.0261(14) -0.0020(10) 0.0139(12) 0.0007(11)
C6 0.0189(12) 0.0141(12) 0.0194(13) -0.0011(10) 0.0087(10) -0.0006(10)
C7 0.0131(10) 0.0130(11) 0.0167(12) 0.0012(9) 0.0041(9) -0.0012(9)
C8 0.0169(11) 0.0150(12) 0.0136(11) -0.0015(9) 0.0060(9) -0.0007(10)
C9 0.0178(11) 0.0124(11) 0.0154(12) -0.0034(9) 0.0056(9) -0.0031(10)
C10 0.0176(11) 0.0101(11) 0.0160(12) 0.0007(9) 0.0070(9) 0.0006(9)
C11 0.0148(10) 0.0117(11) 0.0143(11) 0.0019(9) 0.0053(9) -0.0003(9)
C12 0.0167(11) 0.0131(11) 0.0195(12) 0.0028(10) 0.0061(10) 0.0036(10)
C13 0.0156(11) 0.0177(12) 0.0182(12) 0.0046(10) 0.0031(10) -0.0010(10)
C14 0.0188(12) 0.0166(13) 0.0124(12) 0.0013(9) 0.0024(10) -0.0040(10)
C15 0.0186(11) 0.0124(11) 0.0134(12) 0.0005(9) 0.0061(10) -0.0006(10)
N1 0.0159(9) 0.0113(10) 0.0140(10) -0.0015(8) 0.0061(8) -0.0005(8)
N2 0.0141(9) 0.0127(10) 0.0131(10) -0.0015(8) 0.0039(8) 0.0024(8)
N3 0.0143(9) 0.0117(9) 0.0122(10) 0.0006(8) 0.0052(8) -0.0010(8)
O1 0.0205(9) 0.0167(9) 0.0196(9) 0.0011(7) 0.0114(8) -0.0011(8)
O2 0.0162(8) 0.0099(8) 0.0148(8) 0.0001(7) 0.0035(7) 0.0009(7)
O4 0.0234(10) 0.0134(9) 0.0240(10) -0.0041(8) 0.0073(8) 0.0048(8)
O3 0.0315(11) 0.0177(10) 0.0152(10) 0.0015(8) -0.0001(8) 0.0030(9)
Re1 0.01249(5) 0.00905(5) 0.01154(5) -0.00032(3) 0.00516(4) 0.00003(3)

loop_
_atom_type_symbol
_atom_type_description
_atom_type_scat_dispersion_real
_atom_type_scat_dispersion_imag
_atom_type_scat_source
C C 0.0033 0.0016 'International Tables Vol C Tables 4.2.6.8 and 6.1.1.4'
H H 0.0000 0.0000 'International Tables Vol C Tables 4.2.6.8 and 6.1.1.4'
N N 0.0061 0.0033 'International Tables Vol C Tables 4.2.6.8 and 6.1.1.4'
O O 0.0106 0.0060 'International Tables Vol C Tables 4.2.6.8 and 6.1.1.4'
Re Re -1.0185 7.2310 'International Tables Vol C Tables 4.2.6.8 and 6.1.1.4'

loop_
_geom_angle_atom_site_label_1
_geom_angle_atom_site_label_2
_geom_angle_atom_site_label_3
_geom_angle
O2 C1 C2 124.6(2)
O2 C1 C6 115.8(2)
C2 C1 C6 119.6(2)
C1 C2 C3 119.2(2)
C1 C2 C7 124.1(2)
C3 C2 C7 116.4(2)
C4 C3 C2 120.9(3)
C3 C4 C5 119.9(3)
C4 C5 C6 120.1(3)
C5 C6 C1 120.3(3)
O3 C7 N1 120.7(2)
O3 C7 C2 120.1(2)
N1 C7 C2 119.1(2)
N1 C8 C9 110.1(2)
N2 C9 C8 107.4(2)
O4 C10 N2 126.6(2)
O4 C10 C11 122.2(2)
N2 C10 C11 111.2(2)
N3 C11 C12 121.4(2)
N3 C11 C10 114.6(2)
C12 C11 C10 124.0(2)
C11 C12 C13 118.9(2)
C14 C13 C12 119.6(2)
C13 C14 C15 119.2(2)
N3 C15 C14 121.0(2)
C7 N1 C8 113.5(2)
C7 N1 Re1 128.60(17)
C8 N1 Re1 117.77(17)
C10 N2 C9 121.5(2)
C10 N2 Re1 120.32(17)
C9 N2 Re1 118.18(16)
C15 N3 C11 120.0(2)
C15 N3 Re1 125.58(18)
C11 N3 Re1 114.26(16)
C1 O2 Re1 124.19(17)
O1 Re1 N2 110.48(9)
O1 Re1 O2 111.16(8)
N2 Re1 O2 138.00(8)
O1 Re1 N1 112.71(9)
N2 Re1 N1 79.34(9)
O2 Re1 N1 89.65(8)
O1 Re1 N3 108.00(9)
N2 Re1 N3 78.75(8)
O2 Re1 N3 83.60(8)
N1 Re1 N3 138.37(8)

loop_
_geom_bond_atom_site_label_1
_geom_bond_atom_site_label_2
_geom_bond_distance
C1 O2 1.360(3)
C1 C2 1.397(4)
C1 C6 1.404(4)
C2 C3 1.399(4)
C2 C7 1.493(4)
C3 C4 1.384(4)
C4 C5 1.387(4)
C5 C6 1.386(4)
C7 O3 1.231(3)
C7 N1 1.378(3)
C8 N1 1.492(3)
C8 C9 1.520(4)
C9 N2 1.473(3)
C10 O4 1.215(3)
C10 N2 1.367(3)
C10 C11 1.506(3)
C11 N3 1.358(3)
C11 C12 1.369(3)
C12 C13 1.400(4)
C13 C14 1.375(4)
C14 C15 1.388(4)
C15 N3 1.346(3)
N1 Re1 1.973(2)
N2 Re1 1.955(2)
N3 Re1 2.086(2)
O1 Re1 1.6810(18)
O2 Re1 1.9691(18)

loop_
_geom_torsion_atom_site_label_1
_geom_torsion_atom_site_label_2
_geom_torsion_atom_site_label_3
_geom_torsion_atom_site_label_4
_geom_torsion
O2 C1 C2 C3 -179.9(2)
C6 C1 C2 C3 3.0(4)
O2 C1 C2 C7 6.6(4)
C6 C1 C2 C7 -170.5(2)
C1 C2 C3 C4 -0.9(4)
C7 C2 C3 C4 173.1(2)
C2 C3 C4 C5 -1.3(4)
C3 C4 C5 C6 1.3(4)
C4 C5 C6 C1 0.8(4)
O2 C1 C6 C5 179.6(2)
C2 C1 C6 C5 -3.0(4)
C1 C2 C7 O3 159.7(3)
C3 C2 C7 O3 -14.0(4)
C1 C2 C7 N1 -17.6(4)
C3 C2 C7 N1 168.7(2)
N1 C8 C9 N2 16.7(3)
O4 C10 C11 N3 179.8(2)
N2 C10 C11 N3 -0.9(3)
O4 C10 C11 C12 -1.9(4)
N2 C10 C11 C12 177.4(2)
N3 C11 C12 C13 -1.7(4)
C10 C11 C12 C13 -179.9(2)
C11 C12 C13 C14 1.1(4)
C12 C13 C14 C15 0.6(4)
C13 C14 C15 N3 -1.7(4)
O3 C7 N1 C8 -5.0(3)
C2 C7 N1 C8 172.3(2)
O3 C7 N1 Re1 179.66(19)
C2 C7 N1 Re1 -3.1(3)
C9 C8 N1 C7 -174.8(2)
C9 C8 N1 Re1 1.1(3)
O4 C10 N2 C9 9.5(4)
C11 C10 N2 C9 -169.8(2)
O4 C10 N2 Re1 -172.7(2)
C11 C10 N2 Re1 8.0(3)
C8 C9 N2 C10 148.2(2)
C8 C9 N2 Re1 -29.7(3)
C14 C15 N3 C11 1.1(4)
C14 C15 N3 Re1 -173.56(19)
C12 C11 N3 C15 0.6(4)
C10 C11 N3 C15 179.0(2)
C12 C11 N3 Re1 175.88(19)
C10 C11 N3 Re1 -5.8(3)
C2 C1 O2 Re1 24.2(3)
C6 C1 O2 Re1 -158.54(18)
